data_1504337
loop_
_publ_author_name
'Frankowski, Kevin J.'
'Neuenswander, Benjamin'
'Aub\'e, Jeffrey'

_publ_section_title
;
 Explorations ofStemonaAlkaloid-Inspired Analogues: Skeletal Modification
 and Functional Group Diversification
;
_journal_issue 5
_journal_name_full 'Journal of Combinatorial Chemistry'
_journal_page_first 721
_journal_paper_doi 10.1021/cc800078h
_journal_volume 10
_journal_year 2008
_chemical_formula_sum 'C18 H20 N2 O'
_chemical_formula_weight 280.36
_chemical_name_systematic
; 
 ? 
;
_space_group_IT_number 14
_symmetry_cell_setting monoclinic
_symmetry_space_group_name_Hall '-P 2ybc'
_symmetry_space_group_name_H-M 'P 1 21/c 1'
_atom_sites_solution_hydrogens difmap
_atom_sites_solution_primary direct
_atom_sites_solution_secondary difmap
_audit_creation_method SHELXL-97
_cell_angle_alpha 90.00
_cell_angle_beta 109.7340(10)
_cell_angle_gamma 90.00
_cell_formula_units_Z 4
_cell_length_a 19.3878(10)
_cell_length_b 5.1046(3)
_cell_length_c 14.4014(7)
_cell_measurement_reflns_used 6840
_cell_measurement_temperature 100(2)
_cell_measurement_theta_max 30.47
_cell_measurement_theta_min 2.83
_cell_volume 1341.56(12)
_computing_cell_refinement 'Bruker SAINT'
_computing_data_collection 'Bruker SMART'
_computing_data_reduction 'Bruker SAINT'
_computing_molecular_graphics 'Bruker SHELXTL'
_computing_publication_material 'Bruker SHELXTL'
_computing_structure_refinement 'Bruker SHELXTL'
_computing_structure_solution 'Bruker SHELXTL'
_diffrn_ambient_temperature 100(2)
_diffrn_measured_fraction_theta_full 0.996
_diffrn_measured_fraction_theta_max 0.996
_diffrn_measurement_device_type 'Bruker SMART APEX CCD area detector'
_diffrn_measurement_method 'phi and omega scans'
_diffrn_radiation_monochromator graphite
_diffrn_radiation_source 'fine-focus sealed tube'
_diffrn_radiation_type MoK\a
_diffrn_radiation_wavelength 0.71073
_diffrn_reflns_av_R_equivalents 0.0321
_diffrn_reflns_av_sigmaI/netI 0.0272
_diffrn_reflns_limit_h_max 27
_diffrn_reflns_limit_h_min -27
_diffrn_reflns_limit_k_max 7
_diffrn_reflns_limit_k_min -7
_diffrn_reflns_limit_l_max 20
_diffrn_reflns_limit_l_min -20
_diffrn_reflns_number 15649
_diffrn_reflns_theta_full 30.50
_diffrn_reflns_theta_max 30.50
_diffrn_reflns_theta_min 2.83
_diffrn_standards_decay_% 0.00
_exptl_absorpt_coefficient_mu 0.087
_exptl_absorpt_correction_T_max 1.000
_exptl_absorpt_correction_T_min 0.937
_exptl_absorpt_correction_type multi-scan
_exptl_crystal_colour Pale
_exptl_crystal_density_diffrn 1.388
_exptl_crystal_density_method 'not measured'
_exptl_crystal_description 'Rectangular parallelepiped'
_exptl_crystal_F_000 600
_exptl_crystal_size_max 0.36
_exptl_crystal_size_mid 0.30
_exptl_crystal_size_min 0.18
_refine_diff_density_max 0.489
_refine_diff_density_min -0.230
_refine_diff_density_rms 0.065
_refine_ls_extinction_method none
_refine_ls_goodness_of_fit_ref 1.049
_refine_ls_hydrogen_treatment mixed
_refine_ls_matrix_type full
_refine_ls_number_parameters 270
_refine_ls_number_reflns 4090
_refine_ls_number_restraints 0
_refine_ls_restrained_S_all 1.049
_refine_ls_R_factor_all 0.0500
_refine_ls_R_factor_gt 0.0448
_refine_ls_shift/su_max 0.000
_refine_ls_shift/su_mean 0.000
_refine_ls_structure_factor_coef Fsqd
_refine_ls_weighting_details 'calc w=1/[\s^2^(Fo^2^)+(0.0871P)^2^+0.0277P] where P=(Fo^2^+2Fc^2^)/3'
_refine_ls_weighting_scheme calc
_refine_ls_wR_factor_gt 0.1204
_refine_ls_wR_factor_ref 0.1242
_reflns_number_gt 3527
_reflns_number_total 4090
_reflns_threshold_expression >2sigma(I)
_cod_data_source_file cc800078h_si_004.cif
_cod_data_source_block k05c
_cod_depositor_comments
;
The following automatic conversions were performed:

'_symmetry_cell_setting' value 'Monoclinic' changed to 'monoclinic'
according to /home/saulius/struct/CIF-dictionaries/cif_core.dic
dictionary named 'cif_core.dic' version 2.4.1 from 2010-06-29.

Automatic conversion script
Id: cif_fix_values 1715 2011-07-08 13:25:40Z adriana 
;
_cod_original_sg_symbol_H-M P2(1)/c
_cod_database_code 1504337

loop_
_symmetry_equiv_pos_as_xyz
'x, y, z'
'-x, y+1/2, -z+1/2'
'-x, -y, -z'
'x, -y-1/2, z-1/2'

loop_
_atom_site_label
_atom_site_type_symbol
_atom_site_fract_x
_atom_site_fract_y
_atom_site_fract_z
_atom_site_U_iso_or_equiv
_atom_site_adp_type
_atom_site_occupancy
_atom_site_symmetry_multiplicity
_atom_site_calc_flag
O1 O 0.16208(4) -0.04394(14) 0.62167(5) 0.02149(17) Uani 1 1 d
N1 N 0.20587(4) 0.20690(15) 0.52491(5) 0.01460(16) Uani 1 1 d
N2 N 0.26906(4) -0.10799(15) 0.26925(6) 0.01495(16) Uani 1 1 d
H2N H 0.2436(7) -0.227(3) 0.2243(10) 0.033(4) Uiso 1 1 d
C1 C 0.15212(5) 0.13050(18) 0.55805(6) 0.01619(18) Uani 1 1 d
C2 C 0.07867(5) 0.26581(19) 0.51639(7) 0.01821(19) Uani 1 1 d
H2A H 0.0860(7) 0.457(3) 0.5305(9) 0.024(3) Uiso 1 1 d
H2B H 0.0488(7) 0.205(3) 0.5570(9) 0.027(3) Uiso 1 1 d
C3 C 0.03857(5) 0.21478(19) 0.40612(7) 0.01785(19) Uani 1 1 d
H3A H 0.0442(6) 0.018(2) 0.3943(9) 0.020(3) Uiso 1 1 d
H3B H -0.0155(7) 0.249(2) 0.3913(9) 0.021(3) Uiso 1 1 d
C4 C 0.06544(5) 0.38652(18) 0.33869(7) 0.01667(18) Uani 1 1 d
H4A H 0.0352(7) 0.350(2) 0.2691(9) 0.022(3) Uiso 1 1 d
H4B H 0.0578(7) 0.574(2) 0.3536(9) 0.021(3) Uiso 1 1 d
C5 C 0.14544(5) 0.35049(17) 0.34595(6) 0.01429(18) Uani 1 1 d
H5 H 0.1545(6) 0.486(2) 0.3022(8) 0.014(3) Uiso 1 1 d
C6 C 0.20085(5) 0.40975(16) 0.44876(6) 0.01344(17) Uani 1 1 d
H6 H 0.1876(6) 0.581(2) 0.4721(8) 0.011(3) Uiso 1 1 d
C7 C 0.28218(5) 0.13316(18) 0.57965(7) 0.01658(19) Uani 1 1 d
H7A H 0.2876(6) 0.124(2) 0.6510(9) 0.018(3) Uiso 1 1 d
H7B H 0.2933(6) -0.043(2) 0.5564(9) 0.022(3) Uiso 1 1 d
C8 C 0.32581(5) 0.35441(18) 0.55537(7) 0.01646(18) Uani 1 1 d
H8A H 0.3274(7) 0.505(3) 0.5982(9) 0.023(3) Uiso 1 1 d
H8B H 0.3767(7) 0.301(2) 0.5645(9) 0.023(3) Uiso 1 1 d
C9 C 0.28043(5) 0.42352(17) 0.44825(6) 0.01414(17) Uani 1 1 d
H9 H 0.2906(6) 0.606(2) 0.4301(9) 0.017(3) Uiso 1 1 d
C10 C 0.29223(5) 0.22608(17) 0.37809(6) 0.01409(17) Uani 1 1 d
C11 C 0.23868(5) 0.06826(17) 0.31767(6) 0.01409(18) Uani 1 1 d
C12 C 0.15967(5) 0.08380(17) 0.30671(7) 0.01497(18) Uani 1 1 d
H12A H 0.1454(6) -0.064(2) 0.3434(9) 0.021(3) Uiso 1 1 d
H12B H 0.1282(7) 0.065(2) 0.2353(9) 0.022(3) Uiso 1 1 d
C13 C 0.34404(5) -0.06580(17) 0.30032(6) 0.01461(18) Uani 1 1 d
C14 C 0.39925(5) -0.19552(19) 0.27623(7) 0.01716(19) Uani 1 1 d
H14 H 0.3874(6) -0.342(2) 0.2320(9) 0.019(3) Uiso 1 1 d
C15 C 0.47035(5) -0.10348(19) 0.31788(7) 0.0188(2) Uani 1 1 d
H15 H 0.5111(7) -0.195(3) 0.3015(9) 0.027(3) Uiso 1 1 d
C16 C 0.48688(5) 0.11197(19) 0.38207(7) 0.0191(2) Uani 1 1 d
H16 H 0.5398(7) 0.175(3) 0.4119(9) 0.023(3) Uiso 1 1 d
C17 C 0.43258(5) 0.23769(18) 0.40739(7) 0.01708(19) Uani 1 1 d
H17 H 0.4440(6) 0.389(2) 0.4524(9) 0.020(3) Uiso 1 1 d
C18 C 0.36027(5) 0.14699(17) 0.36743(6) 0.01440(18) Uani 1 1 d

loop_
_atom_site_aniso_label
_atom_site_aniso_U_11
_atom_site_aniso_U_22
_atom_site_aniso_U_33
_atom_site_aniso_U_23
_atom_site_aniso_U_13
_atom_site_aniso_U_12
O1 0.0256(4) 0.0215(4) 0.0180(3) 0.0062(3) 0.0082(3) 0.0000(3)
N1 0.0164(3) 0.0143(3) 0.0125(3) 0.0026(3) 0.0040(3) 0.0017(3)
N2 0.0167(4) 0.0144(3) 0.0132(3) -0.0030(3) 0.0044(3) -0.0006(3)
C1 0.0200(4) 0.0157(4) 0.0132(4) -0.0012(3) 0.0061(3) -0.0006(3)
C2 0.0188(4) 0.0199(4) 0.0174(4) -0.0006(3) 0.0081(3) 0.0017(3)
C3 0.0166(4) 0.0181(4) 0.0186(4) -0.0009(3) 0.0056(3) 0.0014(3)
C4 0.0161(4) 0.0156(4) 0.0162(4) 0.0005(3) 0.0028(3) 0.0026(3)
C5 0.0167(4) 0.0128(4) 0.0122(4) 0.0003(3) 0.0033(3) 0.0011(3)
C6 0.0169(4) 0.0111(4) 0.0118(4) 0.0008(3) 0.0042(3) 0.0008(3)
C7 0.0168(4) 0.0171(4) 0.0137(4) 0.0018(3) 0.0023(3) 0.0026(3)
C8 0.0179(4) 0.0176(4) 0.0121(4) -0.0018(3) 0.0027(3) -0.0010(3)
C9 0.0165(4) 0.0131(4) 0.0123(4) -0.0010(3) 0.0041(3) -0.0015(3)
C10 0.0167(4) 0.0137(4) 0.0117(4) -0.0002(3) 0.0046(3) -0.0006(3)
C11 0.0170(4) 0.0131(4) 0.0122(4) -0.0001(3) 0.0049(3) 0.0004(3)
C12 0.0157(4) 0.0141(4) 0.0142(4) -0.0020(3) 0.0039(3) -0.0012(3)
C13 0.0173(4) 0.0149(4) 0.0115(4) 0.0014(3) 0.0047(3) 0.0002(3)
C14 0.0209(4) 0.0175(4) 0.0134(4) 0.0005(3) 0.0063(3) 0.0026(3)
C15 0.0192(4) 0.0226(5) 0.0154(4) 0.0028(3) 0.0069(3) 0.0036(3)
C16 0.0176(4) 0.0233(5) 0.0165(4) 0.0017(3) 0.0059(3) -0.0011(3)
C17 0.0178(4) 0.0184(4) 0.0146(4) 0.0003(3) 0.0050(3) -0.0024(3)
C18 0.0169(4) 0.0144(4) 0.0119(4) 0.0008(3) 0.0049(3) -0.0005(3)

loop_
_atom_type_symbol
_atom_type_description
_atom_type_scat_dispersion_real
_atom_type_scat_dispersion_imag
_atom_type_scat_source
C C 0.0033 0.0016 'International Tables Vol C Tables 4.2.6.8 and 6.1.1.4'
H H 0.0000 0.0000 'International Tables Vol C Tables 4.2.6.8 and 6.1.1.4'
N N 0.0061 0.0033 'International Tables Vol C Tables 4.2.6.8 and 6.1.1.4'
O O 0.0106 0.0060 'International Tables Vol C Tables 4.2.6.8 and 6.1.1.4'

loop_
_geom_angle_atom_site_label_1
_geom_angle_atom_site_label_2
_geom_angle_atom_site_label_3
_geom_angle
C1 N1 C7 119.74(7)
C1 N1 C6 126.79(7)
C7 N1 C6 112.15(7)
C11 N2 C13 108.32(7)
C11 N2 H2N 125.1(9)
C13 N2 H2N 126.5(9)
O1 C1 N1 121.55(8)
O1 C1 C2 120.66(8)
N1 C1 C2 117.79(8)
C1 C2 C3 114.37(7)
C1 C2 H2A 108.4(7)
C3 C2 H2A 111.3(7)
C1 C2 H2B 106.2(7)
C3 C2 H2B 111.1(7)
H2A C2 H2B 104.7(11)
C4 C3 C2 113.47(8)
C4 C3 H3A 112.2(7)
C2 C3 H3A 106.9(7)
C4 C3 H3B 108.6(7)
C2 C3 H3B 108.3(7)
H3A C3 H3B 107.1(9)
C3 C4 C5 116.35(7)
C3 C4 H4A 108.9(7)
C5 C4 H4A 106.6(7)
C3 C4 H4B 107.8(7)
C5 C4 H4B 108.7(7)
H4A C4 H4B 108.3(10)
C4 C5 C12 112.69(7)
C4 C5 C6 113.87(7)
C12 C5 C6 112.04(7)
C4 C5 H5 105.4(6)
C12 C5 H5 107.0(7)
C6 C5 H5 105.1(7)
N1 C6 C5 115.06(7)
N1 C6 C9 102.59(7)
C5 C6 C9 112.21(7)
N1 C6 H6 108.8(6)
C5 C6 H6 108.6(6)
C9 C6 H6 109.3(6)
N1 C7 C8 102.92(7)
N1 C7 H7A 107.6(7)
C8 C7 H7A 113.5(7)
N1 C7 H7B 109.8(7)
C8 C7 H7B 112.9(7)
H7A C7 H7B 109.7(10)
C7 C8 C9 103.11(7)
C7 C8 H8A 109.8(7)
C9 C8 H8A 109.8(7)
C7 C8 H8B 111.9(7)
C9 C8 H8B 113.8(7)
H8A C8 H8B 108.3(10)
C10 C9 C8 110.89(7)
C10 C9 C6 110.62(7)
C8 C9 C6 102.63(7)
C10 C9 H9 111.1(7)
C8 C9 H9 112.2(7)
C6 C9 H9 109.0(7)
C11 C10 C18 107.06(8)
C11 C10 C9 124.67(8)
C18 C10 C9 128.02(8)
C10 C11 N2 110.00(8)
C10 C11 C12 124.66(8)
N2 C11 C12 125.34(8)
C11 C12 C5 108.35(7)
C11 C12 H12A 111.0(7)
C5 C12 H12A 110.7(7)
C11 C12 H12B 110.5(7)
C5 C12 H12B 109.7(7)
H12A C12 H12B 106.6(10)
N2 C13 C14 130.82(8)
N2 C13 C18 107.85(8)
C14 C13 C18 121.32(8)
C15 C14 C13 117.69(9)
C15 C14 H14 122.1(7)
C13 C14 H14 120.2(7)
C14 C15 C16 121.57(9)
C14 C15 H15 119.0(8)
C16 C15 H15 119.5(8)
C17 C16 C15 120.85(9)
C17 C16 H16 119.3(7)
C15 C16 H16 119.9(7)
C16 C17 C18 118.90(9)
C16 C17 H17 121.1(7)
C18 C17 H17 120.0(7)
C17 C18 C13 119.61(8)
C17 C18 C10 133.65(8)
C13 C18 C10 106.73(8)

loop_
_geom_bond_atom_site_label_1
_geom_bond_atom_site_label_2
_geom_bond_distance
O1 C1 1.2450(11)
N1 C1 1.3425(11)
N1 C7 1.4711(11)
N1 C6 1.4873(11)
N2 C11 1.3856(11)
N2 C13 1.3858(11)
N2 H2N 0.904(14)
C1 C2 1.5125(13)
C2 C3 1.5363(13)
C2 H2A 0.998(13)
C2 H2B 1.002(12)
C3 C4 1.5247(13)
C3 H3A 1.032(12)
C3 H3B 1.012(12)
C4 C5 1.5301(12)
C4 H4A 0.992(12)
C4 H4B 1.003(12)
C5 C12 1.5342(12)
C5 C6 1.5374(12)
C5 H5 0.989(11)
C6 C9 1.5471(12)
C6 H6 1.002(11)
C7 C8 1.5209(13)
C7 H7A 0.998(12)
C7 H7B 1.009(12)
C8 C9 1.5368(12)
C8 H8A 0.977(13)
C8 H8B 0.988(12)
C9 C10 1.4983(12)
C9 H9 1.005(12)
C10 C11 1.3689(12)
C10 C18 1.4365(12)
C11 C12 1.4881(12)
C12 H12A 1.011(12)
C12 H12B 1.008(13)
C13 C14 1.3985(12)
C13 C18 1.4168(12)
C14 C15 1.3864(13)
C14 H14 0.957(12)
C15 C16 1.4025(14)
C15 H15 1.010(13)
C16 C17 1.3829(13)
C16 H16 1.020(12)
C17 C18 1.4022(12)
C17 H17 0.983(13)

loop_
_geom_hbond_atom_site_label_D
_geom_hbond_atom_site_label_H
_geom_hbond_atom_site_label_A
_geom_hbond_distance_DH
_geom_hbond_distance_HA
_geom_hbond_distance_DA
_geom_hbond_angle_DHA
_geom_hbond_site_symmetry_A
N2 H2N O1 0.904(14) 2.114(14) 2.9998(10) 166.2(12) 4

loop_
_geom_torsion_atom_site_label_1
_geom_torsion_atom_site_label_2
_geom_torsion_atom_site_label_3
_geom_torsion_atom_site_label_4
_geom_torsion
C7 N1 C1 O1 -14.91(13)
C6 N1 C1 O1 179.28(8)
C7 N1 C1 C2 164.40(8)
C6 N1 C1 C2 -1.42(13)
O1 C1 C2 C3 -114.71(10)
N1 C1 C2 C3 65.98(11)
C1 C2 C3 C4 -81.22(10)
C2 C3 C4 C5 62.89(10)
C3 C4 C5 C12 68.41(10)
C3 C4 C5 C6 -60.62(10)
C1 N1 C6 C5 -61.84(11)
C7 N1 C6 C5 131.44(8)
C1 N1 C6 C9 176.01(8)
C7 N1 C6 C9 9.30(9)
C4 C5 C6 N1 74.25(9)
C12 C5 C6 N1 -55.10(10)
C4 C5 C6 C9 -168.95(7)
C12 C5 C6 C9 61.69(9)
C1 N1 C7 C8 -151.74(8)
C6 N1 C7 C8 16.02(9)
N1 C7 C8 C9 -34.88(9)
C7 C8 C9 C10 -77.18(9)
C7 C8 C9 C6 40.98(8)
N1 C6 C9 C10 87.82(8)
C5 C6 C9 C10 -36.24(9)
N1 C6 C9 C8 -30.52(8)
C5 C6 C9 C8 -154.58(7)
C8 C9 C10 C11 117.47(9)
C6 C9 C10 C11 4.28(12)
C8 C9 C10 C18 -55.97(11)
C6 C9 C10 C18 -169.15(8)
C18 C10 C11 N2 0.19(10)
C9 C10 C11 N2 -174.40(8)
C18 C10 C11 C12 179.75(8)
C9 C10 C11 C12 5.15(14)
C13 N2 C11 C10 0.98(10)
C13 N2 C11 C12 -178.57(8)
C10 C11 C12 C5 17.82(12)
N2 C11 C12 C5 -162.70(8)
C4 C5 C12 C11 -179.65(7)
C6 C5 C12 C11 -49.68(9)
C11 N2 C13 C14 177.82(9)
C11 N2 C13 C18 -1.76(10)
N2 C13 C14 C15 178.45(9)
C18 C13 C14 C15 -2.01(13)
C13 C14 C15 C16 0.04(13)
C14 C15 C16 C17 1.12(14)
C15 C16 C17 C18 -0.28(14)
C16 C17 C18 C13 -1.65(13)
C16 C17 C18 C10 179.19(9)
N2 C13 C18 C17 -177.51(8)
C14 C13 C18 C17 2.85(13)
N2 C13 C18 C10 1.85(10)
C14 C13 C18 C10 -177.78(8)
C11 C10 C18 C17 177.98(10)
C9 C10 C18 C17 -7.66(16)
C11 C10 C18 C13 -1.26(10)
C9 C10 C18 C13 173.10(8)
